data_7026921
loop_
_publ_author_name
'Dai, Xuliang'
'Anderson, Kenneth J.'
'Schulz, Douglas L.'
'Boudjouk, Philip'

_publ_section_title
;
 Coordination chemistry of Si5Cl10 with organocyanides.
;
_journal_issue 46
_journal_name_full 'Dalton transactions (Cambridge, England : 2003)'
_journal_page_first 11188
_journal_page_last 11192
_journal_paper_doi 10.1039/c0dt00925c
_journal_volume 39
_journal_year 2010
_chemical_formula_sum 'C16 H14 Cl10 N2 Si5'
_chemical_formula_weight 729.24
_chemical_name_systematic
;
?
;
_space_group_IT_number 14
_symmetry_cell_setting monoclinic
_symmetry_space_group_name_Hall '-P 2ybc'
_symmetry_space_group_name_H-M 'P 1 21/c 1'
_atom_sites_solution_hydrogens geom
_atom_sites_solution_primary direct
_atom_sites_solution_secondary difmap
_audit_conform_dict_location ftp://ftp.iucr.org/pub/cif_core.dic
_audit_conform_dict_name cif_core.dic
_audit_conform_dict_version 2.4
_audit_creation_date 2010-04-12T10:34:59-00:00
_audit_creation_method 'WinGX routine CIF_UPDATE'
_cell_angle_alpha 90
_cell_angle_beta 93.082(6)
_cell_angle_gamma 90
_cell_formula_units_Z 4
_cell_length_a 9.995(3)
_cell_length_b 17.434(5)
_cell_length_c 17.646(5)
_cell_measurement_reflns_used 1633
_cell_measurement_temperature 293(2)
_cell_measurement_theta_max 21.89
_cell_measurement_theta_min 2.61
_cell_volume 3070.4(15)
_computing_cell_refinement 'Bruker SAINT'
_computing_data_collection 'Bruker APEX2'
_computing_data_reduction 'Bruker SAINT'
_computing_structure_refinement 'SHELXL-97 (Sheldrick, 2008)'
_diffrn_ambient_temperature 293(2)
_diffrn_measured_fraction_theta_full 0.998
_diffrn_measured_fraction_theta_max 0.998
_diffrn_measurement_device_type 'Bruker 1K CCD'
_diffrn_measurement_method '\f and \w scans'
_diffrn_radiation_monochromator graphite
_diffrn_radiation_type MoK\a
_diffrn_radiation_wavelength 0.71073
_diffrn_reflns_av_R_equivalents 0.1055
_diffrn_reflns_av_unetI/netI 0.134
_diffrn_reflns_limit_h_max 12
_diffrn_reflns_limit_h_min -10
_diffrn_reflns_limit_k_max 21
_diffrn_reflns_limit_k_min -20
_diffrn_reflns_limit_l_max 21
_diffrn_reflns_limit_l_min -18
_diffrn_reflns_number 17334
_diffrn_reflns_theta_full 25.44
_diffrn_reflns_theta_max 25.44
_diffrn_reflns_theta_min 1.64
_diffrn_standards_number 0
_exptl_absorpt_coefficient_mu 1.115
_exptl_absorpt_correction_T_max 0.7452
_exptl_absorpt_correction_T_min 0.6519
_exptl_absorpt_correction_type numerical
_exptl_crystal_colour colorless
_exptl_crystal_density_diffrn 1.578
_exptl_crystal_density_method 'not measured'
_exptl_crystal_description cube
_exptl_crystal_F_000 1456
_exptl_crystal_size_max 0.12
_exptl_crystal_size_mid 0.12
_exptl_crystal_size_min 0.1
_refine_diff_density_max 0.609
_refine_diff_density_min -0.441
_refine_diff_density_rms 0.08
_refine_ls_extinction_method none
_refine_ls_goodness_of_fit_ref 0.972
_refine_ls_hydrogen_treatment constr
_refine_ls_matrix_type full
_refine_ls_number_parameters 298
_refine_ls_number_reflns 5655
_refine_ls_number_restraints 0
_refine_ls_restrained_S_all 0.972
_refine_ls_R_factor_all 0.187
_refine_ls_R_factor_gt 0.0625
_refine_ls_shift/su_max 0.001
_refine_ls_shift/su_mean 0
_refine_ls_structure_factor_coef Fsqd
_refine_ls_weighting_details 'calc w=1/[\s^2^(Fo^2^)+(0.0776P)^2^+0.0000P] where P=(Fo^2^+2Fc^2^)/3'
_refine_ls_weighting_scheme calc
_refine_ls_wR_factor_gt 0.1336
_refine_ls_wR_factor_ref 0.1864
_reflns_number_gt 2298
_reflns_number_total 5655
_reflns_threshold_expression >2\s(I)
_cod_data_source_file c0dt00925c.txt
_cod_data_source_block Si5Cl10(ArCN)2
_cod_depositor_comments
;
The following automatic conversions were performed:

'_symmetry_cell_setting' value 'Monoclinic' changed to 'monoclinic'
according to /home/saulius/struct/CIF-dictionaries/cif_core.dic
dictionary named 'cif_core.dic' version 2.4.2 from 2011-04-26.

Automatic conversion script
Id: cif_fix_values 1891 2012-01-12 08:04:46Z andrius 
;
_cod_original_cell_volume 3070.2(15)
_cod_original_sg_symbol_H-M P2(1)/c
_cod_database_code 7026921

loop_
_symmetry_equiv_pos_as_xyz
'x, y, z'
'-x, y+1/2, -z+1/2'
'-x, -y, -z'
'x, -y-1/2, z-1/2'

loop_
_atom_site_label
_atom_site_type_symbol
_atom_site_fract_x
_atom_site_fract_y
_atom_site_fract_z
_atom_site_U_iso_or_equiv
_atom_site_adp_type
_atom_site_occupancy
_atom_site_symmetry_multiplicity
_atom_site_calc_flag
_atom_site_refinement_flags
Si4 Si 0.4369(2) 0.45880(11) 0.70635(11) 0.0537(6) Uani 1 1 d .
Cl02 Cl 0.3516(2) 0.35013(11) 0.53441(10) 0.0701(6) Uani 1 1 d .
Cl03 Cl 0.7894(2) 0.46654(11) 0.77277(12) 0.0762(6) Uani 1 1 d .
Si3 Si 0.4609(2) 0.23970(11) 0.70093(12) 0.0591(6) Uani 1 1 d .
Si1 Si 0.3426(2) 0.34679(11) 0.65053(10) 0.0503(5) Uani 1 1 d .
Si5 Si 0.6081(2) 0.41945(11) 0.79591(11) 0.0537(6) Uani 1 1 d .
Cl07 Cl 0.1415(2) 0.33851(13) 0.66903(12) 0.0816(7) Uani 1 1 d .
Si2 Si 0.6231(2) 0.28434(11) 0.79318(11) 0.0538(6) Uani 1 1 d .
Cl09 Cl 0.5095(2) 0.52825(11) 0.62422(12) 0.0799(7) Uani 1 1 d .
Cl1 Cl 0.5729(2) 0.45790(13) 0.90284(11) 0.0862(7) Uani 1 1 d .
Cl10 Cl 0.2957(2) 0.52264(13) 0.75687(13) 0.0944(8) Uani 1 1 d .
Cl6 Cl 0.5480(2) 0.17964(12) 0.61625(13) 0.0899(8) Uani 1 1 d .
Cl4 Cl 0.5961(2) 0.23922(13) 0.89798(12) 0.0899(8) Uani 1 1 d .
Cl5 Cl 0.3326(3) 0.16405(13) 0.74586(14) 0.1038(9) Uani 1 1 d .
Cl8 Cl 0.8117(2) 0.25002(12) 0.76702(13) 0.0816(7) Uani 1 1 d .
N1 N 0.6372(7) 0.3571(4) 0.6427(4) 0.0711(19) Uani 1 1 d .
N2 N 0.3502(7) 0.3406(4) 0.8186(4) 0.083(2) Uani 1 1 d .
C1 C 0.8012(7) 0.3755(4) 0.5375(4) 0.0505(18) Uani 1 1 d .
C2 C 0.1827(7) 0.3643(4) 0.9217(4) 0.0503(18) Uani 1 1 d .
C3 C 0.0509(8) 0.3743(4) 0.9038(5) 0.071(2) Uani 1 1 d .
H3 H 0.0198 0.3722 0.8532 0.085 Uiso 1 1 calc R
C4 C 0.7103(8) 0.3640(4) 0.5953(4) 0.0506(18) Uani 1 1 d .
C5 C 0.0046(10) 0.3931(4) 1.0341(5) 0.075(3) Uani 1 1 d .
C6 C 0.2293(8) 0.3701(4) 0.9969(4) 0.073(2) Uani 1 1 d .
H6 H 0.3201 0.3645 1.0103 0.088 Uiso 1 1 calc R
C7 C 0.8891(8) 0.3180(4) 0.5223(4) 0.068(2) Uani 1 1 d .
H7 H 0.8912 0.273 0.5507 0.081 Uiso 1 1 calc R
C8 C 0.2759(8) 0.3502(4) 0.8647(4) 0.060(2) Uani 1 1 d .
C9 C -0.0939(10) 0.4082(5) 1.0943(5) 0.121(4) Uani 1 1 d .
H9A H -0.047 0.4102 1.1431 0.181 Uiso 1 1 calc R
H9B H -0.159 0.3677 1.0937 0.181 Uiso 1 1 calc R
H9C H -0.1382 0.4562 1.0842 0.181 Uiso 1 1 calc R
C10 C 0.7991(8) 0.4418(4) 0.4951(4) 0.071(2) Uani 1 1 d .
H10 H 0.7388 0.4807 0.5053 0.086 Uiso 1 1 calc R
C11 C -0.0390(8) 0.3878(5) 0.9597(6) 0.082(3) Uani 1 1 d .
H11 H -0.1297 0.3933 0.9463 0.098 Uiso 1 1 calc R
C12 C 0.9726(10) 0.3941(7) 0.4222(5) 0.092(3) Uani 1 1 d .
C13 C 0.1394(10) 0.3841(5) 1.0512(4) 0.084(3) Uani 1 1 d .
H13 H 0.1709 0.3876 1.1017 0.101 Uiso 1 1 calc R
C14 C 0.8836(10) 0.4507(6) 0.4389(5) 0.094(3) Uani 1 1 d .
H14 H 0.8817 0.496 0.411 0.113 Uiso 1 1 calc R
C15 C 0.9742(9) 0.3279(6) 0.4645(6) 0.088(3) Uani 1 1 d .
H15 H 1.034 0.289 0.4539 0.106 Uiso 1 1 calc R
C16 C 1.0646(10) 0.4038(7) 0.3582(5) 0.151(5) Uani 1 1 d .
H16A H 1.0495 0.453 0.3349 0.226 Uiso 1 1 calc R
H16B H 1.0471 0.3641 0.3212 0.226 Uiso 1 1 calc R
H16C H 1.156 0.4004 0.3776 0.226 Uiso 1 1 calc R

loop_
_atom_site_aniso_label
_atom_site_aniso_U_11
_atom_site_aniso_U_22
_atom_site_aniso_U_33
_atom_site_aniso_U_23
_atom_site_aniso_U_13
_atom_site_aniso_U_12
Si4 0.0564(14) 0.0460(12) 0.0587(13) -0.0049(10) 0.0032(10) 0.0050(10)
Cl02 0.0888(16) 0.0722(13) 0.0489(11) 0.0009(10) 0.0005(10) 0.0051(12)
Cl03 0.0637(14) 0.0703(13) 0.0936(16) 0.0141(12) -0.0048(12) -0.0201(11)
Si3 0.0617(15) 0.0475(12) 0.0670(15) 0.0068(11) -0.0072(11) -0.0057(11)
Si1 0.0471(13) 0.0529(12) 0.0510(12) 0.0012(10) 0.0043(10) 0.0001(11)
Si5 0.0538(14) 0.0518(12) 0.0552(13) -0.0039(10) 0.0014(11) -0.0059(11)
Cl07 0.0465(13) 0.1147(18) 0.0833(15) 0.0027(13) -0.0014(10) -0.0086(12)
Si2 0.0550(14) 0.0517(12) 0.0541(13) 0.0091(10) -0.0030(10) -0.0031(11)
Cl09 0.0894(17) 0.0571(13) 0.0921(16) 0.0240(11) -0.0046(13) -0.0086(12)
Cl1 0.0951(18) 0.0997(17) 0.0632(13) -0.0250(12) -0.0017(12) 0.0034(14)
Cl10 0.0906(18) 0.0968(17) 0.0954(17) -0.0366(13) -0.0003(13) 0.0414(14)
Cl6 0.1001(19) 0.0673(14) 0.0995(17) -0.0277(12) -0.0197(14) 0.0240(13)
Cl4 0.1011(19) 0.0972(17) 0.0697(15) 0.0369(12) -0.0098(12) -0.0166(14)
Cl5 0.104(2) 0.0870(17) 0.1166(19) 0.0438(14) -0.0241(15) -0.0481(15)
Cl8 0.0636(15) 0.0792(15) 0.1010(17) -0.0047(12) -0.0071(12) 0.0177(12)
N1 0.068(5) 0.082(5) 0.064(4) 0.003(4) 0.012(4) 0.002(4)
N2 0.056(5) 0.128(6) 0.065(5) 0.004(4) 0.014(4) -0.007(4)
C1 0.042(5) 0.065(5) 0.045(4) 0.005(4) 0.011(4) 0.002(4)
C2 0.042(5) 0.059(5) 0.050(5) -0.001(4) 0.003(4) -0.004(4)
C3 0.043(5) 0.089(6) 0.081(6) -0.008(5) 0.009(5) 0.004(4)
C4 0.052(5) 0.051(5) 0.049(4) -0.001(4) 0.003(4) 0.001(4)
C5 0.085(8) 0.055(5) 0.089(7) -0.017(5) 0.030(6) -0.013(5)
C6 0.050(5) 0.107(7) 0.063(5) -0.008(5) -0.002(4) -0.006(5)
C7 0.055(5) 0.072(5) 0.078(6) 0.000(5) 0.021(5) 0.006(5)
C8 0.045(5) 0.073(5) 0.060(5) 0.007(4) 0.001(4) -0.009(4)
C9 0.140(10) 0.093(7) 0.137(9) -0.037(6) 0.085(8) -0.017(7)
C10 0.070(6) 0.071(6) 0.073(6) 0.016(5) 0.010(5) 0.024(5)
C11 0.049(6) 0.090(6) 0.108(7) -0.010(6) 0.013(6) 0.005(5)
C12 0.064(7) 0.150(10) 0.064(6) -0.024(7) 0.020(5) -0.022(7)
C13 0.076(7) 0.133(8) 0.044(5) -0.019(5) 0.011(5) -0.008(6)
C14 0.091(8) 0.127(9) 0.066(6) 0.036(6) 0.013(6) -0.020(7)
C15 0.071(7) 0.098(7) 0.096(7) -0.035(6) 0.018(6) 0.000(6)
C16 0.105(9) 0.274(15) 0.079(7) -0.019(8) 0.053(7) -0.057(9)

loop_
_atom_type_symbol
_atom_type_description
_atom_type_scat_dispersion_real
_atom_type_scat_dispersion_imag
_atom_type_scat_source
C C 0.0033 0.0016 'International Tables Vol C Tables 4.2.6.8 and 6.1.1.4'
N N 0.0061 0.0033 'International Tables Vol C Tables 4.2.6.8 and 6.1.1.4'
Si Si 0.0817 0.0704 'International Tables Vol C Tables 4.2.6.8 and 6.1.1.4'
Cl Cl 0.1484 0.1585 'International Tables Vol C Tables 4.2.6.8 and 6.1.1.4'
H H 0 0 'International Tables Vol C Tables 4.2.6.8 and 6.1.1.4'

loop_
_geom_angle_atom_site_label_1
_geom_angle_atom_site_label_2
_geom_angle_atom_site_label_3
_geom_angle
Cl10 Si4 Cl09 105.44(13)
Cl10 Si4 Si1 111.35(13)
Cl09 Si4 Si1 110.00(11)
Cl10 Si4 Si5 111.01(12)
Cl09 Si4 Si5 111.83(12)
Si1 Si4 Si5 107.26(10)
Cl5 Si3 Cl6 104.71(14)
Cl5 Si3 Si1 110.31(13)
Cl6 Si3 Si1 110.62(12)
Cl5 Si3 Si2 111.63(12)
Cl6 Si3 Si2 111.51(13)
Si1 Si3 Si2 108.06(10)
Cl02 Si1 Cl07 104.80(12)
Cl02 Si1 Si3 110.51(11)
Cl07 Si1 Si3 111.02(11)
Cl02 Si1 Si4 110.76(11)
Cl07 Si1 Si4 111.28(11)
Si3 Si1 Si4 108.47(11)
Cl03 Si5 Cl1 104.46(12)
Cl03 Si5 Si2 109.74(12)
Cl1 Si5 Si2 111.04(12)
Cl03 Si5 Si4 111.46(11)
Cl1 Si5 Si4 111.46(12)
Si2 Si5 Si4 108.65(10)
Cl4 Si2 Cl8 105.02(13)
Cl4 Si2 Si5 110.76(12)
Cl8 Si2 Si5 110.81(12)
Cl4 Si2 Si3 112.19(12)
Cl8 Si2 Si3 110.64(12)
Si5 Si2 Si3 107.48(10)
C7 C1 C10 119.9(7)
C7 C1 C4 118.7(7)
C10 C1 C4 121.3(7)
C3 C2 C6 119.2(7)
C3 C2 C8 121.5(7)
C6 C2 C8 119.3(7)
C2 C3 C11 121.1(8)
C2 C3 H3 119.5
C11 C3 H3 119.5
N1 C4 C1 177.8(8)
C11 C5 C13 117.6(8)
C11 C5 C9 120.2(10)
C13 C5 C9 122.2(9)
C13 C6 C2 118.9(8)
C13 C6 H6 120.5
C2 C6 H6 120.5
C1 C7 C15 118.9(8)
C1 C7 H7 120.5
C15 C7 H7 120.5
N2 C8 C2 178.5(9)
C5 C9 H9A 109.5
C5 C9 H9B 109.5
H9A C9 H9B 109.5
C5 C9 H9C 109.5
H9A C9 H9C 109.5
H9B C9 H9C 109.5
C14 C10 C1 120.4(8)
C14 C10 H10 119.8
C1 C10 H10 119.8
C5 C11 C3 120.6(8)
C5 C11 H11 119.7
C3 C11 H11 119.7
C14 C12 C15 118.4(8)
C14 C12 C16 120.7(11)
C15 C12 C16 120.9(11)
C6 C13 C5 122.5(8)
C6 C13 H13 118.7
C5 C13 H13 118.7
C10 C14 C12 121.0(9)
C10 C14 H14 119.5
C12 C14 H14 119.5
C7 C15 C12 121.3(8)
C7 C15 H15 119.4
C12 C15 H15 119.4
C12 C16 H16A 109.5
C12 C16 H16B 109.5
H16A C16 H16B 109.5
C12 C16 H16C 109.5
H16A C16 H16C 109.5
H16B C16 H16C 109.5

loop_
_geom_bond_atom_site_label_1
_geom_bond_atom_site_label_2
_geom_bond_distance
Si4 Cl10 2.040(3)
Si4 Cl09 2.051(3)
Si4 Si1 2.360(3)
Si4 Si5 2.368(3)
Cl02 Si1 2.057(3)
Cl03 Si5 2.050(3)
Si3 Cl5 2.030(3)
Si3 Cl6 2.056(3)
Si3 Si1 2.358(3)
Si3 Si2 2.366(3)
Si1 Cl07 2.058(3)
Si5 Cl1 2.051(3)
Si5 Si2 2.361(3)
Si2 Cl4 2.041(3)
Si2 Cl8 2.053(3)
N1 C4 1.146(8)
N2 C8 1.143(9)
C1 C7 1.368(9)
C1 C10 1.377(9)
C1 C4 1.416(9)
C2 C3 1.349(10)
C2 C6 1.386(9)
C2 C8 1.429(10)
C3 C11 1.390(10)
C3 H3 0.93
C5 C11 1.363(11)
C5 C13 1.375(11)
C5 C9 1.509(10)
C6 C13 1.370(10)
C6 H6 0.93
C7 C15 1.373(10)
C7 H7 0.93
C9 H9A 0.96
C9 H9B 0.96
C9 H9C 0.96
C10 C14 1.345(10)
C10 H10 0.93
C11 H11 0.93
C12 C14 1.372(12)
C12 C15 1.375(12)
C12 C16 1.504(11)
C13 H13 0.93
C14 H14 0.93
C15 H15 0.93
C16 H16A 0.96
C16 H16B 0.96
C16 H16C 0.96
